data_4028364
loop_
_publ_author_name
'Jian Zhang'
'Yong-Qiang Wang'
'Xin-Wei Wang'
'Wei-Dong Z. Li'

_publ_section_title
;
 Transannular Reductive Rearrangement of \a-Amino Ketones: construction of
 Aza-tricyclic Frameworks of Several Alkaloids
;
_journal_name_full 'Journal of Organic Chemistry'
_journal_page_first 6154
_journal_page_last 6162
_journal_paper_doi 10.1021/jo4007943
_journal_volume 78
_journal_year 2013
_chemical_formula_sum 'C15 H25 N O4'
_chemical_formula_weight 283.36
_chemical_name_systematic
; 
 ? 
;
_space_group_IT_number 2
_symmetry_cell_setting triclinic
_symmetry_space_group_name_Hall '-P 1'
_symmetry_space_group_name_H-M 'P -1'
_atom_sites_solution_hydrogens geom
_atom_sites_solution_primary direct
_atom_sites_solution_secondary difmap
_audit_creation_method SHELXL-97
_cell_angle_alpha 101.173(6)
_cell_angle_beta 103.851(6)
_cell_angle_gamma 90.396(6)
_cell_formula_units_Z 2
_cell_length_a 8.410(5)
_cell_length_b 8.707(6)
_cell_length_c 10.620(7)
_cell_measurement_reflns_used 1535
_cell_measurement_temperature 296(2)
_cell_measurement_theta_max 26.44
_cell_measurement_theta_min 2.39
_cell_volume 739.6(8)
_computing_cell_refinement 'Bruker SAINT'
_computing_data_collection 'Bruker APEX2'
_computing_data_reduction 'Bruker SAINT'
_computing_molecular_graphics 'Bruker SHELXTL'
_computing_publication_material 'Bruker SHELXTL'
_computing_structure_refinement 'SHELXL-97 (Sheldrick, 2008)'
_computing_structure_solution 'SHELXS-97 (Sheldrick, 2008)'
_diffrn_ambient_temperature 296(2)
_diffrn_measured_fraction_theta_full 0.982
_diffrn_measured_fraction_theta_max 0.982
_diffrn_measurement_device_type 'Bruker APEX-II CCD'
_diffrn_measurement_method '\f and \w scans'
_diffrn_radiation_monochromator graphite
_diffrn_radiation_source 'fine-focus sealed tube'
_diffrn_radiation_type MoK\a
_diffrn_radiation_wavelength 0.71073
_diffrn_reflns_av_R_equivalents 0.0246
_diffrn_reflns_av_sigmaI/netI 0.0400
_diffrn_reflns_limit_h_max 10
_diffrn_reflns_limit_h_min -9
_diffrn_reflns_limit_k_max 10
_diffrn_reflns_limit_k_min -10
_diffrn_reflns_limit_l_max 12
_diffrn_reflns_limit_l_min -12
_diffrn_reflns_number 5343
_diffrn_reflns_theta_full 25.50
_diffrn_reflns_theta_max 25.50
_diffrn_reflns_theta_min 2.39
_exptl_absorpt_coefficient_mu 0.091
_exptl_absorpt_correction_T_max 0.9829
_exptl_absorpt_correction_T_min 0.9749
_exptl_absorpt_correction_type multi-scan
_exptl_absorpt_process_details SADABS
_exptl_crystal_colour colorless
_exptl_crystal_density_diffrn 1.272
_exptl_crystal_description block
_exptl_crystal_F_000 308
_exptl_crystal_size_max 0.28
_exptl_crystal_size_mid 0.25
_exptl_crystal_size_min 0.19
_refine_diff_density_max 0.128
_refine_diff_density_min -0.183
_refine_diff_density_rms 0.040
_refine_ls_extinction_method none
_refine_ls_goodness_of_fit_ref 1.048
_refine_ls_hydrogen_treatment constr
_refine_ls_matrix_type full
_refine_ls_number_parameters 184
_refine_ls_number_reflns 2709
_refine_ls_number_restraints 0
_refine_ls_restrained_S_all 1.048
_refine_ls_R_factor_all 0.0758
_refine_ls_R_factor_gt 0.0462
_refine_ls_shift/su_max 0.000
_refine_ls_shift/su_mean 0.000
_refine_ls_structure_factor_coef Fsqd
_refine_ls_weighting_details 'calc w=1/[\s^2^(Fo^2^)+(0.0627P)^2^+0.0000P] where P=(Fo^2^+2Fc^2^)/3'
_refine_ls_weighting_scheme calc
_refine_ls_wR_factor_gt 0.1094
_refine_ls_wR_factor_ref 0.1266
_reflns_number_gt 1783
_reflns_number_total 2709
_reflns_threshold_expression >2sigma(I)
_cod_data_source_file jo4007943_si_003.cif
_cod_data_source_block p-1
_cod_original_cell_volume 739.5(8)
_cod_database_code 4028364

loop_
_symmetry_equiv_pos_as_xyz
'x, y, z'
'-x, -y, -z'

loop_
_atom_site_label
_atom_site_type_symbol
_atom_site_fract_x
_atom_site_fract_y
_atom_site_fract_z
_atom_site_U_iso_or_equiv
_atom_site_adp_type
_atom_site_occupancy
_atom_site_symmetry_multiplicity
_atom_site_calc_flag
_atom_site_refinement_flags
C1 C 0.3391(2) 0.4760(2) 0.18640(15) 0.0352(4) Uani 1 1 d .
C2 C 0.3280(2) 0.3070(2) 0.20324(18) 0.0459(5) Uani 1 1 d .
H2A H 0.2220 0.2584 0.1525 0.055 Uiso 1 1 calc R
H2B H 0.4119 0.2495 0.1687 0.055 Uiso 1 1 calc R
C3 C 0.3500(3) 0.2971(2) 0.34726(19) 0.0506(5) Uani 1 1 d .
H3A H 0.3315 0.1893 0.3541 0.061 Uiso 1 1 calc R
H3B H 0.4612 0.3322 0.3964 0.061 Uiso 1 1 calc R
C4 C 0.2310(2) 0.3976(2) 0.40439(19) 0.0487(5) Uani 1 1 d .
H4A H 0.1200 0.3590 0.3573 0.058 Uiso 1 1 calc R
H4B H 0.2452 0.3909 0.4965 0.058 Uiso 1 1 calc R
C5 C 0.1452(3) 0.6544(3) 0.4652(2) 0.0598(6) Uani 1 1 d .
H5A H 0.1702 0.6406 0.5562 0.072 Uiso 1 1 calc R
H5B H 0.0325 0.6163 0.4239 0.072 Uiso 1 1 calc R
C6 C 0.1628(3) 0.8258(3) 0.4634(2) 0.0684(7) Uani 1 1 d .
H6A H 0.2738 0.8662 0.5087 0.082 Uiso 1 1 calc R
H6B H 0.0880 0.8835 0.5092 0.082 Uiso 1 1 calc R
C7 C 0.1250(3) 0.8477(2) 0.3215(2) 0.0571(6) Uani 1 1 d .
H7A H 0.1433 0.9575 0.3207 0.068 Uiso 1 1 calc R
H7B H 0.0102 0.8181 0.2800 0.068 Uiso 1 1 calc R
C8 C 0.2322(2) 0.7484(2) 0.24032(17) 0.0393(5) Uani 1 1 d .
C9 C 0.2201(2) 0.5750(2) 0.25480(15) 0.0344(4) Uani 1 1 d .
H9 H 0.1080 0.5324 0.2113 0.041 Uiso 1 1 calc R
C10 C 0.5148(2) 0.5475(2) 0.24030(17) 0.0394(5) Uani 1 1 d .
H10 H 0.5432 0.5513 0.3359 0.047 Uiso 1 1 calc R
C11 C 0.5278(2) 0.7146(2) 0.22163(19) 0.0470(5) Uani 1 1 d .
H11A H 0.5026 0.7158 0.1278 0.056 Uiso 1 1 calc R
H11B H 0.6393 0.7578 0.2608 0.056 Uiso 1 1 calc R
C12 C 0.4104(2) 0.8148(2) 0.28576(18) 0.0461(5) Uani 1 1 d .
H12A H 0.4149 0.9187 0.2659 0.055 Uiso 1 1 calc R
H12B H 0.4467 0.8257 0.3811 0.055 Uiso 1 1 calc R
C13 C 0.1498(2) 0.7574(2) 0.09699(18) 0.0428(5) Uani 1 1 d .
C14 C 0.1606(3) 0.8604(3) -0.09111(19) 0.0570(6) Uani 1 1 d .
H14A H 0.0542 0.9047 -0.0970 0.068 Uiso 1 1 calc R
H14B H 0.1457 0.7578 -0.1491 0.068 Uiso 1 1 calc R
C15 C 0.2721(3) 0.9641(3) -0.1312(2) 0.0652(6) Uani 1 1 d .
H15A H 0.2816 1.0667 -0.0762 0.098 Uiso 1 1 calc R
H15B H 0.2285 0.9709 -0.2220 0.098 Uiso 1 1 calc R
H15C H 0.3784 0.9215 -0.1213 0.098 Uiso 1 1 calc R
N1 N 0.25409(18) 0.56232(17) 0.39532(13) 0.0405(4) Uani 1 1 d .
O1 O 0.29489(15) 0.48122(15) 0.04766(10) 0.0443(4) Uani 1 1 d .
H1 H 0.2048 0.4357 0.0131 0.066 Uiso 1 1 calc R
O2 O 0.62965(16) 0.45273(17) 0.18719(13) 0.0559(4) Uani 1 1 d .
H2 H 0.6297 0.4696 0.1139 0.084 Uiso 1 1 calc R
O3 O 0.01488(16) 0.69881(16) 0.03971(13) 0.0578(4) Uani 1 1 d .
O4 O 0.23460(16) 0.84679(15) 0.04468(12) 0.0503(4) Uani 1 1 d .

loop_
_atom_site_aniso_label
_atom_site_aniso_U_11
_atom_site_aniso_U_22
_atom_site_aniso_U_33
_atom_site_aniso_U_23
_atom_site_aniso_U_13
_atom_site_aniso_U_12
C1 0.0341(10) 0.0415(11) 0.0309(9) 0.0082(8) 0.0091(8) 0.0023(8)
C2 0.0434(12) 0.0417(12) 0.0503(12) 0.0067(9) 0.0089(9) 0.0040(9)
C3 0.0508(13) 0.0415(12) 0.0585(13) 0.0194(10) 0.0042(10) -0.0010(10)
C4 0.0470(12) 0.0589(14) 0.0435(11) 0.0217(9) 0.0086(9) -0.0052(10)
C5 0.0617(15) 0.0785(17) 0.0481(12) 0.0147(11) 0.0285(11) 0.0148(12)
C6 0.0733(17) 0.0728(18) 0.0591(14) -0.0022(12) 0.0285(12) 0.0225(13)
C7 0.0582(14) 0.0465(13) 0.0673(14) 0.0072(10) 0.0199(11) 0.0152(11)
C8 0.0364(11) 0.0390(11) 0.0415(10) 0.0081(8) 0.0080(8) 0.0023(9)
C9 0.0296(10) 0.0401(11) 0.0349(9) 0.0096(8) 0.0086(7) 0.0013(8)
C10 0.0306(10) 0.0515(12) 0.0388(10) 0.0118(8) 0.0112(8) 0.0040(9)
C11 0.0353(11) 0.0549(13) 0.0516(11) 0.0179(9) 0.0069(9) -0.0065(9)
C12 0.0472(12) 0.0415(12) 0.0457(11) 0.0098(9) 0.0035(9) -0.0052(9)
C13 0.0388(12) 0.0388(11) 0.0508(11) 0.0143(9) 0.0068(9) 0.0032(9)
C14 0.0586(14) 0.0633(14) 0.0492(12) 0.0242(10) 0.0031(10) 0.0036(11)
C15 0.0711(16) 0.0725(16) 0.0599(13) 0.0306(12) 0.0175(12) 0.0027(13)
N1 0.0413(9) 0.0488(10) 0.0351(8) 0.0113(7) 0.0139(7) 0.0037(8)
O1 0.0390(8) 0.0604(9) 0.0326(7) 0.0079(6) 0.0087(5) -0.0016(7)
O2 0.0416(8) 0.0773(11) 0.0565(9) 0.0208(7) 0.0205(7) 0.0186(7)
O3 0.0396(8) 0.0665(10) 0.0648(9) 0.0280(7) -0.0039(7) -0.0073(7)
O4 0.0487(8) 0.0532(9) 0.0503(8) 0.0247(6) 0.0033(6) -0.0054(7)

loop_
_atom_type_symbol
_atom_type_description
_atom_type_scat_dispersion_real
_atom_type_scat_dispersion_imag
_atom_type_scat_source
C C 0.0033 0.0016 'International Tables Vol C Tables 4.2.6.8 and 6.1.1.4'
H H 0.0000 0.0000 'International Tables Vol C Tables 4.2.6.8 and 6.1.1.4'
N N 0.0061 0.0033 'International Tables Vol C Tables 4.2.6.8 and 6.1.1.4'
O O 0.0106 0.0060 'International Tables Vol C Tables 4.2.6.8 and 6.1.1.4'

loop_
_geom_angle_atom_site_label_1
_geom_angle_atom_site_label_2
_geom_angle_atom_site_label_3
_geom_angle
O1 C1 C2 109.69(13)
O1 C1 C10 106.29(13)
C2 C1 C10 111.31(14)
O1 C1 C9 108.43(13)
C2 C1 C9 110.37(14)
C10 C1 C9 110.62(15)
C3 C2 C1 111.65(15)
C3 C2 H2A 109.3
C1 C2 H2A 109.3
C3 C2 H2B 109.3
C1 C2 H2B 109.3
H2A C2 H2B 108.0
C4 C3 C2 109.52(15)
C4 C3 H3A 109.8
C2 C3 H3A 109.8
C4 C3 H3B 109.8
C2 C3 H3B 109.8
H3A C3 H3B 108.2
N1 C4 C3 111.56(15)
N1 C4 H4A 109.3
C3 C4 H4A 109.3
N1 C4 H4B 109.3
C3 C4 H4B 109.3
H4A C4 H4B 108.0
N1 C5 C6 111.74(17)
N1 C5 H5A 109.3
C6 C5 H5A 109.3
N1 C5 H5B 109.3
C6 C5 H5B 109.3
H5A C5 H5B 107.9
C5 C6 C7 109.43(17)
C5 C6 H6A 109.8
C7 C6 H6A 109.8
C5 C6 H6B 109.8
C7 C6 H6B 109.8
H6A C6 H6B 108.2
C6 C7 C8 112.16(16)
C6 C7 H7A 109.2
C8 C7 H7A 109.2
C6 C7 H7B 109.2
C8 C7 H7B 109.2
H7A C7 H7B 107.9
C13 C8 C12 113.53(15)
C13 C8 C7 103.62(15)
C12 C8 C7 110.31(16)
C13 C8 C9 108.36(14)
C12 C8 C9 111.08(14)
C7 C8 C9 109.65(15)
N1 C9 C1 109.80(13)
N1 C9 C8 111.39(13)
C1 C9 C8 110.92(14)
N1 C9 H9 108.2
C1 C9 H9 108.2
C8 C9 H9 108.2
O2 C10 C11 111.95(14)
O2 C10 C1 112.15(15)
C11 C10 C1 111.74(14)
O2 C10 H10 106.9
C11 C10 H10 106.9
C1 C10 H10 106.9
C10 C11 C12 110.72(15)
C10 C11 H11A 109.5
C12 C11 H11A 109.5
C10 C11 H11B 109.5
C12 C11 H11B 109.5
H11A C11 H11B 108.1
C11 C12 C8 113.84(15)
C11 C12 H12A 108.8
C8 C12 H12A 108.8
C11 C12 H12B 108.8
C8 C12 H12B 108.8
H12A C12 H12B 107.7
O3 C13 O4 122.76(17)
O3 C13 C8 123.27(17)
O4 C13 C8 113.75(16)
O4 C14 C15 107.87(17)
O4 C14 H14A 110.1
C15 C14 H14A 110.1
O4 C14 H14B 110.1
C15 C14 H14B 110.1
H14A C14 H14B 108.4
C14 C15 H15A 109.5
C14 C15 H15B 109.5
H15A C15 H15B 109.5
C14 C15 H15C 109.5
H15A C15 H15C 109.5
H15B C15 H15C 109.5
C5 N1 C4 107.93(15)
C5 N1 C9 112.17(14)
C4 N1 C9 109.62(13)
C1 O1 H1 109.5
C10 O2 H2 109.5
C13 O4 C14 115.89(15)

loop_
_geom_bond_atom_site_label_1
_geom_bond_atom_site_label_2
_geom_bond_distance
C1 O1 1.441(2)
C1 C2 1.521(3)
C1 C10 1.531(3)
C1 C9 1.546(2)
C2 C3 1.515(3)
C2 H2A 0.9700
C2 H2B 0.9700
C3 C4 1.494(3)
C3 H3A 0.9700
C3 H3B 0.9700
C4 N1 1.470(2)
C4 H4A 0.9700
C4 H4B 0.9700
C5 N1 1.462(2)
C5 C6 1.503(3)
C5 H5A 0.9700
C5 H5B 0.9700
C6 C7 1.514(3)
C6 H6A 0.9700
C6 H6B 0.9700
C7 C8 1.548(3)
C7 H7A 0.9700
C7 H7B 0.9700
C8 C13 1.532(3)
C8 C12 1.532(3)
C8 C9 1.552(3)
C9 N1 1.477(2)
C9 H9 0.9800
C10 O2 1.423(2)
C10 C11 1.512(3)
C10 H10 0.9800
C11 C12 1.518(3)
C11 H11A 0.9700
C11 H11B 0.9700
C12 H12A 0.9700
C12 H12B 0.9700
C13 O3 1.208(2)
C13 O4 1.331(2)
C14 O4 1.456(2)
C14 C15 1.484(3)
C14 H14A 0.9700
C14 H14B 0.9700
C15 H15A 0.9600
C15 H15B 0.9600
C15 H15C 0.9600
O1 H1 0.8200
O2 H2 0.8200

loop_
_geom_torsion_atom_site_label_1
_geom_torsion_atom_site_label_2
_geom_torsion_atom_site_label_3
_geom_torsion_atom_site_label_4
_geom_torsion
O1 C1 C2 C3 -171.95(14)
C10 C1 C2 C3 70.70(19)
C9 C1 C2 C3 -52.5(2)
C1 C2 C3 C4 53.8(2)
C2 C3 C4 N1 -59.1(2)
N1 C5 C6 C7 58.6(2)
C5 C6 C7 C8 -55.2(2)
C6 C7 C8 C13 167.59(17)
C6 C7 C8 C12 -70.6(2)
C6 C7 C8 C9 52.1(2)
O1 C1 C9 N1 175.71(13)
C2 C1 C9 N1 55.53(18)
C10 C1 C9 N1 -68.10(18)
O1 C1 C9 C8 -60.74(17)
C2 C1 C9 C8 179.08(13)
C10 C1 C9 C8 55.45(17)
C13 C8 C9 N1 -164.15(14)
C12 C8 C9 N1 70.50(18)
C7 C8 C9 N1 -51.69(19)
C13 C8 C9 C1 73.22(18)
C12 C8 C9 C1 -52.14(18)
C7 C8 C9 C1 -174.33(14)
O1 C1 C10 O2 -67.13(17)
C2 C1 C10 O2 52.26(19)
C9 C1 C10 O2 175.35(13)
O1 C1 C10 C11 59.50(18)
C2 C1 C10 C11 178.90(14)
C9 C1 C10 C11 -58.01(18)
O2 C10 C11 C12 -176.93(14)
C1 C10 C11 C12 56.3(2)
C10 C11 C12 C8 -53.8(2)
C13 C8 C12 C11 -70.4(2)
C7 C8 C12 C11 173.79(15)
C9 C8 C12 C11 52.0(2)
C12 C8 C13 O3 173.27(18)
C7 C8 C13 O3 -67.1(2)
C9 C8 C13 O3 49.4(2)
C12 C8 C13 O4 -12.0(2)
C7 C8 C13 O4 107.71(18)
C9 C8 C13 O4 -135.86(16)
C6 C5 N1 C4 178.89(16)
C6 C5 N1 C9 -60.3(2)
C3 C4 N1 C5 -174.25(15)
C3 C4 N1 C9 63.31(18)
C1 C9 N1 C5 179.78(15)
C8 C9 N1 C5 56.5(2)
C1 C9 N1 C4 -60.34(18)
C8 C9 N1 C4 176.38(14)
O3 C13 O4 C14 -4.6(3)
C8 C13 O4 C14 -179.44(14)
C15 C14 O4 C13 179.82(17)
